data_4335330
loop_
_publ_author_name
'Suman Kundu'
'Suvendu Maity'
'Thomas Weyherm\"uller'
'Prasanta Ghosh'

_publ_section_title
;
 Oxidovanadium Catechol Complexes: Radical versus Non-Radical States and
 Redox Series
;
_journal_name_full 'Inorganic Chemistry'
_journal_page_first 7417
_journal_page_last 7430
_journal_paper_doi 10.1021/ic400166z
_journal_volume 52
_journal_year 2013
_chemical_compound_source 'dichlormethane, methanole'
_chemical_formula_moiety 'C26 H30 N3 O4 V'
_chemical_formula_sum 'C26 H30 N3 O4 V'
_chemical_formula_weight 499.47
_chemical_name_systematic
; 
 ? 
;
_space_group_IT_number 148
_symmetry_cell_setting trigonal
_symmetry_Int_Tables_number 148
_symmetry_space_group_name_Hall '-R 3'
_symmetry_space_group_name_H-M 'R -3 :H'
_atom_sites_solution_hydrogens geom
_atom_sites_solution_primary direct
_atom_sites_solution_secondary difmap
_audit_block_code WGT-PG-500-09
_audit_creation_date 2011-02-18
_audit_creation_method SHELXL-97
_cell_angle_alpha 90.00
_cell_angle_beta 90.00
_cell_angle_gamma 120.00
_cell_formula_units_Z 18
_cell_length_a 38.113(4)
_cell_length_b 38.113(4)
_cell_length_c 10.0207(11)
_cell_measurement_reflns_used 9629
_cell_measurement_temperature 100(2)
_cell_measurement_theta_max 33.0984
_cell_measurement_theta_min 2.6071
_cell_volume 12606(2)
_computing_cell_refinement 'SAINT software (Bruker AXS, 2004)'
_computing_data_collection 'APEX2 (Bruker AXS, 2008)'
_computing_data_reduction 'SAINT software (Bruker AXS, 2004)'
_computing_structure_refinement 'SHELXL-97 (Sheldrick, 1997)'
_computing_structure_solution 'SHELXS-97 (Sheldrick, 1990)'
_diffrn_ambient_temperature 100(2)
_diffrn_detector_area_resol_mean 66.67
_diffrn_measured_fraction_theta_full 0.997
_diffrn_measured_fraction_theta_max 0.997
_diffrn_measurement_device_type 'Bruker-AXS Kappa Mach3 APEX-II'
_diffrn_measurement_method 'CCD \f- and \w-scans'
_diffrn_radiation_monochromator 'Incoatec Helios mirrors'
_diffrn_radiation_source '0.2 x 2mm^2^ focus rotating anode'
_diffrn_radiation_type MoK\a
_diffrn_radiation_wavelength 0.71073
_diffrn_reflns_av_R_equivalents 0.0366
_diffrn_reflns_av_sigmaI/netI 0.0150
_diffrn_reflns_limit_h_max 58
_diffrn_reflns_limit_h_min -58
_diffrn_reflns_limit_k_max 58
_diffrn_reflns_limit_k_min -58
_diffrn_reflns_limit_l_max 15
_diffrn_reflns_limit_l_min -15
_diffrn_reflns_number 152632
_diffrn_reflns_theta_full 33.26
_diffrn_reflns_theta_max 33.26
_diffrn_reflns_theta_min 2.38
_exptl_absorpt_coefficient_mu 0.386
_exptl_absorpt_correction_T_max 0.94734
_exptl_absorpt_correction_T_min 0.89848
_exptl_absorpt_correction_type gaussian
_exptl_absorpt_process_details 'SADABS (Bruker AXS, 2008)'
_exptl_crystal_colour black
_exptl_crystal_density_diffrn 1.184
_exptl_crystal_description prism
_exptl_crystal_F_000 4716
_exptl_crystal_size_max 0.20
_exptl_crystal_size_mid 0.20
_exptl_crystal_size_min 0.11
_refine_diff_density_max 0.518
_refine_diff_density_min -0.277
_refine_diff_density_rms 0.055
_refine_ls_extinction_method none
_refine_ls_goodness_of_fit_ref 1.056
_refine_ls_hydrogen_treatment mixed
_refine_ls_matrix_type full
_refine_ls_number_parameters 316
_refine_ls_number_reflns 10780
_refine_ls_number_restraints 1
_refine_ls_restrained_S_all 1.056
_refine_ls_R_factor_all 0.0401
_refine_ls_R_factor_gt 0.0329
_refine_ls_shift/su_max 0.001
_refine_ls_shift/su_mean 0.000
_refine_ls_structure_factor_coef Fsqd
_refine_ls_weighting_details 'calc w=1/[\s^2^(Fo^2^)+(0.0499P)^2^+10.3455P] where P=(Fo^2^+2Fc^2^)/3'
_refine_ls_weighting_scheme calc
_refine_ls_wR_factor_gt 0.0901
_refine_ls_wR_factor_ref 0.0962
_reflns_number_gt 9287
_reflns_number_total 10780
_reflns_threshold_expression >2sigma(I)
_cod_data_source_file ic400166z_si_003_3.cif
_cod_data_source_block 4
_cod_original_sg_symbol_H-M 'R -3'
_cod_database_code 4335330

loop_
_symmetry_equiv_pos_as_xyz
'x, y, z'
'-y, x-y, z'
'-x+y, -x, z'
'x+2/3, y+1/3, z+1/3'
'-y+2/3, x-y+1/3, z+1/3'
'-x+y+2/3, -x+1/3, z+1/3'
'x+1/3, y+2/3, z+2/3'
'-y+1/3, x-y+2/3, z+2/3'
'-x+y+1/3, -x+2/3, z+2/3'
'-x, -y, -z'
'y, -x+y, -z'
'x-y, x, -z'
'-x+2/3, -y+1/3, -z+1/3'
'y+2/3, -x+y+1/3, -z+1/3'
'x-y+2/3, x+1/3, -z+1/3'
'-x+1/3, -y+2/3, -z+2/3'
'y+1/3, -x+y+2/3, -z+2/3'
'x-y+1/3, x+2/3, -z+2/3'

loop_
_atom_site_label
_atom_site_type_symbol
_atom_site_fract_x
_atom_site_fract_y
_atom_site_fract_z
_atom_site_U_iso_or_equiv
_atom_site_adp_type
_atom_site_occupancy
_atom_site_symmetry_multiplicity
_atom_site_calc_flag
_atom_site_refinement_flags
V1 V 0.290202(4) 0.073637(4) 0.604618(15) 0.01666(4) Uani 1 1 d .
O1 O 0.25425(2) 0.03684(2) 0.68571(7) 0.02312(13) Uani 1 1 d .
O11 O 0.26486(2) 0.07964(2) 0.45214(7) 0.02131(12) Uani 1 1 d .
C12 C 0.23636(3) 0.08913(3) 0.42987(9) 0.01807(14) Uani 1 1 d .
C13 C 0.21537(3) 0.07868(3) 0.30570(9) 0.02100(15) Uani 1 1 d .
C14 C 0.18557(3) 0.08911(3) 0.28783(10) 0.02318(16) Uani 1 1 d .
H14 H 0.1711 0.0819 0.2058 0.028 Uiso 1 1 calc R
C15 C 0.17527(3) 0.10978(3) 0.38335(9) 0.02115(15) Uani 1 1 d .
C16 C 0.19746(3) 0.12131(3) 0.50004(9) 0.01971(15) Uani 1 1 d .
H16 H 0.1922 0.1363 0.5649 0.024 Uiso 1 1 calc R
C17 C 0.22786(3) 0.11130(3) 0.52482(9) 0.01762(14) Uani 1 1 d .
C18 C 0.25153(3) 0.12674(2) 0.64471(9) 0.01750(14) Uani 1 1 d .
H18 H 0.2466 0.1442 0.6994 0.021 Uiso 1 1 calc R
N19 N 0.27918(2) 0.11846(2) 0.68340(7) 0.01610(12) Uani 1 1 d .
N20 N 0.29966(2) 0.13684(2) 0.79996(7) 0.01794(13) Uani 1 1 d D
H20 H 0.3048(4) 0.1618(3) 0.8151(13) 0.022 Uiso 1 1 d D
C21 C 0.32830(3) 0.12720(2) 0.83735(8) 0.01709(14) Uani 1 1 d .
C22 C 0.35417(3) 0.14703(3) 0.94583(9) 0.02065(15) Uani 1 1 d .
H22 H 0.3520 0.1672 0.9950 0.025 Uiso 1 1 calc R
C23 C 0.38266(3) 0.13635(3) 0.97850(10) 0.02423(17) Uani 1 1 d .
H23 H 0.4008 0.1494 1.0506 0.029 Uiso 1 1 calc R
C24 C 0.38504(3) 0.10621(3) 0.90572(11) 0.02619(18) Uani 1 1 d .
H24 H 0.4044 0.0984 0.9283 0.031 Uiso 1 1 calc R
C25 C 0.35878(3) 0.08823(3) 0.80096(10) 0.02326(17) Uani 1 1 d .
H25 H 0.3604 0.0680 0.7508 0.028 Uiso 1 1 calc R
N26 N 0.33041(2) 0.09839(2) 0.76635(8) 0.01848(13) Uani 1 1 d .
C27 C 0.22609(3) 0.05697(3) 0.19748(10) 0.02567(18) Uani 1 1 d .
C28 C 0.21903(4) 0.01583(3) 0.25042(12) 0.0324(2) Uani 1 1 d .
H28A H 0.2269 0.0027 0.1819 0.049 Uiso 1 1 calc R
H28B H 0.1903 -0.0016 0.2722 0.049 Uiso 1 1 calc R
H28C H 0.2354 0.0203 0.3307 0.049 Uiso 1 1 calc R
C29 C 0.20007(4) 0.04865(5) 0.07169(12) 0.0412(3) Uani 1 1 d .
H29A H 0.2036 0.0742 0.0370 0.062 Uiso 1 1 calc R
H29B H 0.1715 0.0305 0.0940 0.062 Uiso 1 1 calc R
H29C H 0.2085 0.0359 0.0038 0.062 Uiso 1 1 calc R
C30 C 0.27068(4) 0.08381(4) 0.15496(11) 0.0311(2) Uani 1 1 d .
H30A H 0.2749 0.1098 0.1216 0.047 Uiso 1 1 calc R
H30B H 0.2771 0.0702 0.0843 0.047 Uiso 1 1 calc R
H30C H 0.2884 0.0885 0.2319 0.047 Uiso 1 1 calc R
C31 C 0.14077(3) 0.11830(3) 0.35424(11) 0.02538(18) Uani 1 1 d .
C32 C 0.15067(4) 0.14491(5) 0.22971(14) 0.0423(3) Uani 1 1 d .
H32A H 0.1277 0.1488 0.2086 0.063 Uiso 1 1 calc R
H32B H 0.1558 0.1317 0.1544 0.063 Uiso 1 1 calc R
H32C H 0.1748 0.1713 0.2465 0.063 Uiso 1 1 calc R
C33 C 0.10134(4) 0.07799(4) 0.33233(17) 0.0429(3) Uani 1 1 d .
H33A H 0.0955 0.0609 0.4116 0.064 Uiso 1 1 calc R
H33B H 0.1044 0.0641 0.2546 0.064 Uiso 1 1 calc R
H33C H 0.0790 0.0833 0.3168 0.064 Uiso 1 1 calc R
C34 C 0.13408(4) 0.14045(5) 0.47032(14) 0.0400(3) Uani 1 1 d .
H34A H 0.1117 0.1452 0.4487 0.060 Uiso 1 1 calc R
H34B H 0.1588 0.1665 0.4853 0.060 Uiso 1 1 calc R
H34C H 0.1274 0.1239 0.5512 0.060 Uiso 1 1 calc R
O41 O 0.34440(2) 0.118967(19) 0.50405(7) 0.02047(12) Uani 1 1 d .
C42 C 0.35984(3) 0.10197(3) 0.42812(9) 0.01834(14) Uani 1 1 d .
C43 C 0.39214(3) 0.12223(3) 0.33806(9) 0.02195(16) Uani 1 1 d .
H43 H 0.4048 0.1508 0.3271 0.026 Uiso 1 1 calc R
C44 C 0.40518(3) 0.09983(3) 0.26535(9) 0.02437(17) Uani 1 1 d .
H44 H 0.4267 0.1133 0.2033 0.029 Uiso 1 1 calc R
C45 C 0.38724(3) 0.05771(3) 0.28162(10) 0.02661(18) Uani 1 1 d .
H45 H 0.3970 0.0432 0.2310 0.032 Uiso 1 1 calc R
C46 C 0.35560(3) 0.03696(3) 0.37043(10) 0.02491(18) Uani 1 1 d .
H46 H 0.3438 0.0086 0.3827 0.030 Uiso 1 1 calc R
C47 C 0.34136(3) 0.05909(3) 0.44205(9) 0.01944(15) Uani 1 1 d .
O48 O 0.31032(2) 0.042283(19) 0.52674(7) 0.02038(12) Uani 1 1 d .

loop_
_atom_site_aniso_label
_atom_site_aniso_U_11
_atom_site_aniso_U_22
_atom_site_aniso_U_33
_atom_site_aniso_U_23
_atom_site_aniso_U_13
_atom_site_aniso_U_12
V1 0.01733(7) 0.01317(6) 0.02100(7) -0.00073(4) 0.00081(5) 0.00876(5)
O1 0.0228(3) 0.0162(3) 0.0291(3) 0.0003(2) 0.0037(2) 0.0087(2)
O11 0.0236(3) 0.0246(3) 0.0212(3) -0.0043(2) -0.0020(2) 0.0161(3)
C12 0.0177(3) 0.0163(3) 0.0203(4) -0.0007(3) 0.0003(3) 0.0086(3)
C13 0.0212(4) 0.0212(4) 0.0200(4) -0.0026(3) -0.0013(3) 0.0102(3)
C14 0.0227(4) 0.0240(4) 0.0228(4) -0.0024(3) -0.0043(3) 0.0116(3)
C15 0.0192(4) 0.0199(4) 0.0251(4) 0.0005(3) -0.0020(3) 0.0103(3)
C16 0.0191(4) 0.0184(3) 0.0236(4) -0.0007(3) -0.0006(3) 0.0109(3)
C17 0.0177(3) 0.0164(3) 0.0197(3) -0.0010(3) -0.0005(3) 0.0092(3)
C18 0.0182(3) 0.0160(3) 0.0199(3) -0.0012(3) 0.0002(3) 0.0097(3)
N19 0.0172(3) 0.0143(3) 0.0173(3) -0.0009(2) -0.0002(2) 0.0082(2)
N20 0.0204(3) 0.0166(3) 0.0192(3) -0.0029(2) -0.0030(2) 0.0110(3)
C21 0.0175(3) 0.0149(3) 0.0188(3) 0.0024(3) 0.0012(3) 0.0080(3)
C22 0.0212(4) 0.0197(4) 0.0202(4) 0.0009(3) -0.0012(3) 0.0096(3)
C23 0.0234(4) 0.0248(4) 0.0242(4) 0.0028(3) -0.0034(3) 0.0118(3)
C24 0.0243(4) 0.0272(4) 0.0317(5) 0.0026(4) -0.0037(3) 0.0164(4)
C25 0.0231(4) 0.0214(4) 0.0299(4) 0.0016(3) -0.0007(3) 0.0145(3)
N26 0.0184(3) 0.0161(3) 0.0228(3) 0.0015(2) 0.0006(2) 0.0100(3)
C27 0.0288(4) 0.0292(4) 0.0203(4) -0.0064(3) -0.0019(3) 0.0155(4)
C28 0.0396(6) 0.0260(5) 0.0315(5) -0.0082(4) 0.0029(4) 0.0162(4)
C29 0.0470(7) 0.0576(8) 0.0276(5) -0.0183(5) -0.0122(5) 0.0327(6)
C30 0.0338(5) 0.0360(5) 0.0243(4) -0.0009(4) 0.0060(4) 0.0181(4)
C31 0.0226(4) 0.0254(4) 0.0313(5) 0.0001(3) -0.0049(3) 0.0143(4)
C32 0.0441(7) 0.0488(7) 0.0433(7) 0.0150(6) -0.0001(5) 0.0303(6)
C33 0.0232(5) 0.0344(6) 0.0700(9) -0.0047(6) -0.0102(5) 0.0136(4)
C34 0.0407(6) 0.0547(7) 0.0437(7) -0.0099(6) -0.0094(5) 0.0381(6)
O41 0.0222(3) 0.0168(3) 0.0243(3) 0.0001(2) 0.0038(2) 0.0112(2)
C42 0.0189(3) 0.0189(3) 0.0194(3) -0.0010(3) -0.0010(3) 0.0111(3)
C43 0.0220(4) 0.0233(4) 0.0214(4) 0.0016(3) 0.0016(3) 0.0120(3)
C44 0.0237(4) 0.0318(5) 0.0203(4) 0.0000(3) 0.0016(3) 0.0158(4)
C45 0.0275(4) 0.0312(5) 0.0265(4) -0.0055(4) 0.0017(3) 0.0187(4)
C46 0.0260(4) 0.0228(4) 0.0300(5) -0.0044(3) 0.0017(3) 0.0153(4)
C47 0.0193(4) 0.0184(3) 0.0231(4) -0.0022(3) -0.0004(3) 0.0112(3)
O48 0.0202(3) 0.0167(3) 0.0259(3) -0.0011(2) 0.0016(2) 0.0105(2)

loop_
_atom_type_symbol
_atom_type_description
_atom_type_scat_dispersion_real
_atom_type_scat_dispersion_imag
_atom_type_scat_source
C C 0.0033 0.0016 'International Tables Vol C Tables 4.2.6.8 and 6.1.1.4'
H H 0.0000 0.0000 'International Tables Vol C Tables 4.2.6.8 and 6.1.1.4'
N N 0.0061 0.0033 'International Tables Vol C Tables 4.2.6.8 and 6.1.1.4'
O O 0.0106 0.0060 'International Tables Vol C Tables 4.2.6.8 and 6.1.1.4'
V V 0.3005 0.5294 'International Tables Vol C Tables 4.2.6.8 and 6.1.1.4'

loop_
_exptl_crystal_face_index_h
_exptl_crystal_face_index_k
_exptl_crystal_face_index_l
_exptl_crystal_face_perp_dist
5.00 7.00 -1.00 0.0740
-1.00 -5.00 -2.00 0.0400
-3.00 -1.00 2.00 0.0660
1.00 -1.00 0.00 0.0800
2.00 -2.00 -1.00 0.0700
-2.00 2.00 1.00 0.1290
-1.00 1.00 0.00 0.1220

loop_
_geom_angle_atom_site_label_1
_geom_angle_atom_site_label_2
_geom_angle_atom_site_label_3
_geom_angle
O1 V1 O48 95.50(3)
O1 V1 O11 104.54(4)
O48 V1 O11 97.90(3)
O1 V1 N26 96.55(3)
O48 V1 N26 99.65(3)
O11 V1 N26 151.01(3)
O1 V1 N19 95.13(3)
O48 V1 N19 168.64(3)
O11 V1 N19 83.28(3)
N26 V1 N19 75.12(3)
O1 V1 O41 170.93(3)
O48 V1 O41 77.58(3)
O11 V1 O41 82.42(3)
N26 V1 O41 79.07(3)
N19 V1 O41 91.42(3)
C12 O11 V1 135.33(6)
O11 C12 C17 120.96(8)
O11 C12 C13 119.58(8)
C17 C12 C13 119.38(8)
C14 C13 C12 117.24(8)
C14 C13 C27 122.54(8)
C12 C13 C27 120.22(8)
C13 C14 C15 124.49(9)
C16 C15 C14 117.02(8)
C16 C15 C31 123.24(8)
C14 C15 C31 119.73(8)
C15 C16 C17 121.22(8)
C16 C17 C12 120.52(8)
C16 C17 C18 117.90(8)
C12 C17 C18 121.45(8)
N19 C18 C17 124.58(8)
C18 N19 N20 116.67(7)
C18 N19 V1 126.81(6)
N20 N19 V1 115.84(5)
C21 N20 N19 114.79(7)
N26 C21 N20 117.16(8)
N26 C21 C22 122.41(8)
N20 C21 C22 120.43(8)
C23 C22 C21 117.98(9)
C22 C23 C24 120.19(9)
C25 C24 C23 118.46(9)
N26 C25 C24 122.45(9)
C21 N26 C25 118.51(8)
C21 N26 V1 116.54(6)
C25 N26 V1 124.92(6)
C29 C27 C13 111.84(9)
C29 C27 C30 107.09(9)
C13 C27 C30 109.81(8)
C29 C27 C28 107.77(9)
C13 C27 C28 110.20(8)
C30 C27 C28 110.06(9)
C32 C31 C34 107.92(10)
C32 C31 C15 110.01(9)
C34 C31 C15 111.67(8)
C32 C31 C33 109.87(11)
C34 C31 C33 108.11(11)
C15 C31 C33 109.23(8)
C42 O41 V1 111.07(5)
O41 C42 C43 125.88(8)
O41 C42 C47 114.95(8)
C43 C42 C47 119.16(8)
C44 C43 C42 118.89(9)
C43 C44 C45 121.47(9)
C46 C45 C44 120.95(9)
C45 C46 C47 118.18(9)
O48 C47 C46 123.59(8)
O48 C47 C42 115.11(7)
C46 C47 C42 121.29(8)
C47 O48 V1 120.34(6)

loop_
_geom_bond_atom_site_label_1
_geom_bond_atom_site_label_2
_geom_bond_distance
V1 O1 1.6072(7)
V1 O48 1.8817(7)
V1 O11 1.8818(7)
V1 N26 2.1023(8)
V1 N19 2.1061(7)
V1 O41 2.1676(7)
O11 C12 1.3240(11)
C12 C17 1.4137(12)
C12 C13 1.4242(12)
C13 C14 1.3897(13)
C13 C27 1.5380(13)
C14 C15 1.4144(13)
C15 C16 1.3798(13)
C15 C31 1.5321(13)
C16 C17 1.4111(12)
C17 C18 1.4396(12)
C18 N19 1.3013(11)
N19 N20 1.3847(10)
N20 C21 1.3668(11)
C21 N26 1.3439(11)
C21 C22 1.4070(12)
C22 C23 1.3764(13)
C23 C24 1.4016(15)
C24 C25 1.3739(14)
C25 N26 1.3629(11)
C27 C29 1.5358(15)
C27 C30 1.5418(15)
C27 C28 1.5460(16)
C31 C32 1.5314(16)
C31 C34 1.5316(16)
C31 C33 1.5357(16)
O41 C42 1.3140(10)
C42 C43 1.4055(13)
C42 C47 1.4266(12)
C43 C44 1.3894(13)
C44 C45 1.4049(15)
C45 C46 1.3849(15)
C46 C47 1.4067(12)
C47 O48 1.3315(11)

loop_
_geom_hbond_atom_site_label_D
_geom_hbond_atom_site_label_H
_geom_hbond_atom_site_label_A
_geom_hbond_distance_DH
_geom_hbond_distance_HA
_geom_hbond_distance_DA
_geom_hbond_angle_DHA
_geom_hbond_site_symmetry_A
N20 H20 O41 0.882(8) 1.774(8) 2.6484(10) 170.6(13) 13_556
